data_1517558
loop_
_publ_author_name
'Shen, Junjian'
'Yuan, Dafei'
'Qiao, Yan'
'Shen, Xingxing'
'Zhang, Zhongbo'
'Zhong, Yuwu'
'Yi, Yuanping'
'Zhu, Xiaozhang'

_publ_section_title
;
 Diaceno[a,e]pentalenes from Homoannulations of o-Alkynylaryliodides
 Utilizing a Unique Pd(OAc)2/n-Bu4NOAc Catalytic Combination.
;
_journal_issue 18
_journal_name_full 'Organic letters'
_journal_page_first 4924
_journal_page_last 4927
_journal_paper_doi 10.1021/ol502440d
_journal_volume 16
_journal_year 2014
_chemical_formula_moiety 'C28 H34'
_chemical_formula_sum 'C28 H34'
_chemical_formula_weight 370.55
_chemical_name_systematic
; 
 ? 
;
_space_group_IT_number 14
_symmetry_cell_setting monoclinic
_symmetry_space_group_name_Hall '-P 2ybc'
_symmetry_space_group_name_H-M 'P 1 21/c 1'
_atom_sites_solution_hydrogens geom
_atom_sites_solution_primary direct
_atom_sites_solution_secondary difmap
_audit_creation_method SHELXL-97
_cell_angle_alpha 90.00
_cell_angle_beta 112.71(3)
_cell_angle_gamma 90.00
_cell_formula_units_Z 2
_cell_length_a 8.1663(16)
_cell_length_b 18.219(4)
_cell_length_c 7.7277(15)
_cell_measurement_reflns_used 3463
_cell_measurement_temperature 100(2)
_cell_measurement_theta_max 27.4845
_cell_measurement_theta_min 1.1177
_cell_volume 1060.6(4)
_computing_cell_refinement 'CrystalClear (Rigaku Inc., 2008)'
_computing_data_collection 'CrystalClear (Rigaku Inc., 2008)'
_computing_data_reduction 'CrystalClear (Rigaku Inc., 2008)'
_computing_molecular_graphics
;
 Mercury: visualization and analysis of crystal structures, C. F. Macrae,
 P. R. Edgington, P. McCabe, E. Pidcock, G. P. Shields, R. Taylor,
 M. Towler and J. van de Streek, J. Appl. Cryst., 39, 453-457, 2006.
;
_computing_publication_material 'SHELX-97 (Sheldrick, 2008)'
_computing_structure_refinement 'SHELX-97 (Sheldrick, 2008)'
_computing_structure_solution 'SHELX-97 (Sheldrick, 2008)'
_diffrn_ambient_temperature 100(2)
_diffrn_detector_area_resol_mean 28.5714
_diffrn_measured_fraction_theta_full 0.997
_diffrn_measured_fraction_theta_max 0.997
_diffrn_measurement_device_type 'MM007HF + CCD (Saturn724+)'
_diffrn_measurement_method '\w scans at fixed \c = 45\%'
_diffrn_radiation_monochromator Confocal
_diffrn_radiation_source 'Rotating Anode'
_diffrn_radiation_type MoK\a
_diffrn_radiation_wavelength 0.71073
_diffrn_reflns_av_R_equivalents 0.0383
_diffrn_reflns_av_sigmaI/netI 0.0321
_diffrn_reflns_limit_h_max 9
_diffrn_reflns_limit_h_min -9
_diffrn_reflns_limit_k_max 21
_diffrn_reflns_limit_k_min -21
_diffrn_reflns_limit_l_max 9
_diffrn_reflns_limit_l_min -7
_diffrn_reflns_number 5939
_diffrn_reflns_theta_full 25.00
_diffrn_reflns_theta_max 25.00
_diffrn_reflns_theta_min 2.24
_exptl_absorpt_coefficient_mu 0.065
_exptl_absorpt_correction_T_max 1.0000
_exptl_absorpt_correction_T_min 0.7072
_exptl_absorpt_correction_type multi-scan
_exptl_absorpt_process_details 'CrystalClear (Rigaku Inc., 2008)'
_exptl_crystal_colour red
_exptl_crystal_density_diffrn 1.160
_exptl_crystal_density_method 'not measured'
_exptl_crystal_description block
_exptl_crystal_F_000 404
_exptl_crystal_size_max 0.24
_exptl_crystal_size_mid 0.22
_exptl_crystal_size_min 0.20
_refine_diff_density_max 0.809
_refine_diff_density_min -0.216
_refine_diff_density_rms 0.049
_refine_ls_extinction_method none
_refine_ls_goodness_of_fit_ref 1.071
_refine_ls_hydrogen_treatment constr
_refine_ls_matrix_type full
_refine_ls_number_parameters 128
_refine_ls_number_reflns 1864
_refine_ls_number_restraints 0
_refine_ls_restrained_S_all 1.071
_refine_ls_R_factor_all 0.0667
_refine_ls_R_factor_gt 0.0641
_refine_ls_shift/su_max 0.000
_refine_ls_shift/su_mean 0.000
_refine_ls_structure_factor_coef Fsqd
_refine_ls_weighting_details 'calc w=1/[\s^2^(Fo^2^)+(0.0575P)^2^+0.9515P] where P=(Fo^2^+2Fc^2^)/3'
_refine_ls_weighting_scheme calc
_refine_ls_wR_factor_gt 0.1450
_refine_ls_wR_factor_ref 0.1473
_reflns_number_gt 1782
_reflns_number_total 1864
_reflns_threshold_expression >2sigma(I)
_cod_data_source_file ol502440d_si_004.cif
_cod_data_source_block a
_cod_depositor_comments 'Adding full bibliography for 1517557--1517560.cif.'
_cod_original_sg_symbol_H-M P2(1)/c
_cod_database_code 1517558

loop_
_symmetry_equiv_pos_as_xyz
'x, y, z'
'-x, y+1/2, -z+1/2'
'-x, -y, -z'
'x, -y-1/2, z-1/2'

loop_
_atom_site_label
_atom_site_type_symbol
_atom_site_fract_x
_atom_site_fract_y
_atom_site_fract_z
_atom_site_U_iso_or_equiv
_atom_site_adp_type
_atom_site_occupancy
_atom_site_symmetry_multiplicity
_atom_site_calc_flag
_atom_site_refinement_flags
C1 C 0.4399(3) 0.50762(11) 0.9051(3) 0.0256(5) Uani 1 1 d .
C2 C 0.3405(3) 0.43824(11) 0.8333(3) 0.0268(5) Uani 1 1 d .
C3 C 0.2092(3) 0.41759(11) 0.6612(3) 0.0271(5) Uani 1 1 d .
H3 H 0.1648 0.4515 0.5604 0.033 Uiso 1 1 calc R
C4 C 0.1454(3) 0.34554(11) 0.6422(3) 0.0256(5) Uani 1 1 d .
H4 H 0.0563 0.3300 0.5269 0.031 Uiso 1 1 calc R
C5 C 0.2116(3) 0.29687(11) 0.7905(3) 0.0259(5) Uani 1 1 d .
H5 H 0.1666 0.2482 0.7755 0.031 Uiso 1 1 calc R
C6 C 0.3432(3) 0.31761(12) 0.9621(3) 0.0276(5) Uani 1 1 d .
H6 H 0.3874 0.2835 1.0625 0.033 Uiso 1 1 calc R
C7 C 0.4071(3) 0.38784(11) 0.9828(3) 0.0259(5) Uani 1 1 d .
C8 C 0.5469(3) 0.42333(11) 1.1487(3) 0.0259(5) Uani 1 1 d .
C9 C 0.6461(3) 0.38738(12) 1.3340(3) 0.0276(5) Uani 1 1 d .
H9B H 0.7532 0.4168 1.4044 0.033 Uiso 1 1 calc R
H9A H 0.6858 0.3381 1.3123 0.033 Uiso 1 1 calc R
C10 C 0.5343(3) 0.37944(12) 1.4525(3) 0.0285(5) Uani 1 1 d .
H10A H 0.4287 0.3491 1.3830 0.034 Uiso 1 1 calc R
H10B H 0.4921 0.4286 1.4712 0.034 Uiso 1 1 calc R
C11 C 0.6354(3) 0.34441(11) 1.6445(3) 0.0253(5) Uani 1 1 d .
H11B H 0.5484 0.3286 1.6975 0.030 Uiso 1 1 calc R
H11A H 0.6966 0.2999 1.6265 0.030 Uiso 1 1 calc R
C12 C 0.7718(3) 0.39404(11) 1.7862(3) 0.0234(5) Uani 1 1 d .
H12B H 0.7110 0.4382 1.8068 0.028 Uiso 1 1 calc R
H12A H 0.8587 0.4104 1.7336 0.028 Uiso 1 1 calc R
C13 C 0.8708(3) 0.35659(11) 1.9739(3) 0.0249(5) Uani 1 1 d .
H13A H 0.9347 0.3133 1.9540 0.030 Uiso 1 1 calc R
H13B H 0.7837 0.3389 2.0248 0.030 Uiso 1 1 calc R
C14 C 1.0032(3) 0.40722(11) 2.1170(3) 0.0295(5) Uani 1 1 d .
H14A H 1.0905 0.4246 2.0680 0.044 Uiso 1 1 calc R
H14C H 1.0641 0.3803 2.2343 0.044 Uiso 1 1 calc R
H14B H 0.9402 0.4493 2.1408 0.044 Uiso 1 1 calc R

loop_
_atom_site_aniso_label
_atom_site_aniso_U_11
_atom_site_aniso_U_22
_atom_site_aniso_U_33
_atom_site_aniso_U_23
_atom_site_aniso_U_13
_atom_site_aniso_U_12
C1 0.0252(10) 0.0293(11) 0.0284(10) 0.0048(8) 0.0170(9) 0.0071(8)
C2 0.0227(10) 0.0254(10) 0.0408(11) -0.0114(9) 0.0216(9) -0.0045(8)
C3 0.0264(11) 0.0265(11) 0.0354(11) 0.0020(8) 0.0194(9) 0.0039(8)
C4 0.0217(10) 0.0269(11) 0.0300(10) -0.0064(8) 0.0122(8) -0.0016(8)
C5 0.0255(10) 0.0239(10) 0.0318(11) -0.0039(8) 0.0151(9) -0.0022(8)
C6 0.0253(10) 0.0310(11) 0.0294(11) -0.0020(9) 0.0137(9) 0.0025(8)
C7 0.0218(10) 0.0313(11) 0.0295(10) -0.0030(9) 0.0154(8) 0.0020(8)
C8 0.0257(10) 0.0283(11) 0.0287(10) 0.0006(8) 0.0160(9) 0.0027(8)
C9 0.0288(11) 0.0307(11) 0.0271(10) 0.0083(8) 0.0149(9) 0.0100(9)
C10 0.0293(11) 0.0335(11) 0.0271(10) 0.0058(9) 0.0156(9) 0.0063(9)
C11 0.0275(11) 0.0265(10) 0.0251(10) 0.0046(8) 0.0136(9) 0.0027(8)
C12 0.0248(10) 0.0230(10) 0.0267(10) 0.0045(8) 0.0148(8) 0.0033(8)
C13 0.0279(10) 0.0247(10) 0.0261(10) 0.0038(8) 0.0147(9) 0.0055(8)
C14 0.0286(11) 0.0299(11) 0.0303(11) 0.0039(9) 0.0116(9) 0.0056(9)

loop_
_atom_type_symbol
_atom_type_description
_atom_type_scat_dispersion_real
_atom_type_scat_dispersion_imag
_atom_type_scat_source
C C 0.0033 0.0016 'International Tables Vol C Tables 4.2.6.8 and 6.1.1.4'
H H 0.0000 0.0000 'International Tables Vol C Tables 4.2.6.8 and 6.1.1.4'

loop_
_geom_angle_atom_site_label_1
_geom_angle_atom_site_label_2
_geom_angle_atom_site_label_3
_geom_angle
_geom_angle_site_symmetry_1
_geom_angle_site_symmetry_3
C8 C1 C1 113.0(2) 3_667 3_667
C8 C1 C2 141.08(19) 3_667 .
C1 C1 C2 105.9(2) 3_667 .
C3 C2 C7 121.02(18) . .
C3 C2 C1 133.59(19) . .
C7 C2 C1 105.39(17) . .
C4 C3 C2 118.02(19) . .
C4 C3 H3 121.0 . .
C2 C3 H3 121.0 . .
C5 C4 C3 120.23(19) . .
C5 C4 H4 119.9 . .
C3 C4 H4 119.9 . .
C4 C5 C6 121.60(19) . .
C4 C5 H5 119.2 . .
C6 C5 H5 119.2 . .
C7 C6 C5 118.85(19) . .
C7 C6 H6 120.6 . .
C5 C6 H6 120.6 . .
C6 C7 C2 120.28(19) . .
C6 C7 C8 129.46(19) . .
C2 C7 C8 110.26(18) . .
C1 C8 C7 105.43(17) 3_667 .
C1 C8 C9 128.89(19) 3_667 .
C7 C8 C9 125.68(18) . .
C8 C9 C10 112.75(16) . .
C8 C9 H9B 109.0 . .
C10 C9 H9B 109.0 . .
C8 C9 H9A 109.0 . .
C10 C9 H9A 109.0 . .
H9B C9 H9A 107.8 . .
C9 C10 C11 113.37(16) . .
C9 C10 H10A 108.9 . .
C11 C10 H10A 108.9 . .
C9 C10 H10B 108.9 . .
C11 C10 H10B 108.9 . .
H10A C10 H10B 107.7 . .
C12 C11 C10 114.87(17) . .
C12 C11 H11B 108.6 . .
C10 C11 H11B 108.6 . .
C12 C11 H11A 108.6 . .
C10 C11 H11A 108.6 . .
H11B C11 H11A 107.5 . .
C11 C12 C13 113.03(16) . .
C11 C12 H12B 109.0 . .
C13 C12 H12B 109.0 . .
C11 C12 H12A 109.0 . .
C13 C12 H12A 109.0 . .
H12B C12 H12A 107.8 . .
C12 C13 C14 112.78(17) . .
C12 C13 H13A 109.0 . .
C14 C13 H13A 109.0 . .
C12 C13 H13B 109.0 . .
C14 C13 H13B 109.0 . .
H13A C13 H13B 107.8 . .
C13 C14 H14A 109.5 . .
C13 C14 H14C 109.5 . .
H14A C14 H14C 109.5 . .
C13 C14 H14B 109.5 . .
H14A C14 H14B 109.5 . .
H14C C14 H14B 109.5 . .

loop_
_geom_bond_atom_site_label_1
_geom_bond_atom_site_label_2
_geom_bond_distance
_geom_bond_site_symmetry_2
C1 C8 1.342(3) 3_667
C1 C1 1.443(4) 3_667
C1 C2 1.489(3) .
C2 C3 1.399(3) .
C2 C7 1.410(3) .
C3 C4 1.399(3) .
C3 H3 0.9500 .
C4 C5 1.384(3) .
C4 H4 0.9500 .
C5 C6 1.398(3) .
C5 H5 0.9500 .
C6 C7 1.368(3) .
C6 H6 0.9500 .
C7 C8 1.495(3) .
C8 C1 1.342(3) 3_667
C8 C9 1.496(3) .
C9 C10 1.530(3) .
C9 H9B 0.9900 .
C9 H9A 0.9900 .
C10 C11 1.531(3) .
C10 H10A 0.9900 .
C10 H10B 0.9900 .
C11 C12 1.522(3) .
C11 H11B 0.9900 .
C11 H11A 0.9900 .
C12 C13 1.523(3) .
C12 H12B 0.9900 .
C12 H12A 0.9900 .
C13 C14 1.523(3) .
C13 H13A 0.9900 .
C13 H13B 0.9900 .
C14 H14A 0.9800 .
C14 H14C 0.9800 .
C14 H14B 0.9800 .

loop_
_geom_torsion_atom_site_label_1
_geom_torsion_atom_site_label_2
_geom_torsion_atom_site_label_3
_geom_torsion_atom_site_label_4
_geom_torsion
_geom_torsion_site_symmetry_1
_geom_torsion_site_symmetry_4
C8 C1 C2 C3 0.6(4) 3_667 .
C1 C1 C2 C3 -178.9(2) 3_667 .
C8 C1 C2 C7 179.7(2) 3_667 .
C1 C1 C2 C7 0.2(2) 3_667 .
C7 C2 C3 C4 0.3(3) . .
C1 C2 C3 C4 179.30(19) . .
C2 C3 C4 C5 0.0(3) . .
C3 C4 C5 C6 -0.2(3) . .
C4 C5 C6 C7 0.1(3) . .
C5 C6 C7 C2 0.2(3) . .
C5 C6 C7 C8 -179.37(18) . .
C3 C2 C7 C6 -0.4(3) . .
C1 C2 C7 C6 -179.65(17) . .
C3 C2 C7 C8 179.23(16) . .
C1 C2 C7 C8 0.0(2) . .
C6 C7 C8 C1 179.44(19) . 3_667
C2 C7 C8 C1 -0.2(2) . 3_667
C6 C7 C8 C9 -1.3(3) . .
C2 C7 C8 C9 179.14(17) . .
C1 C8 C9 C10 103.6(2) 3_667 .
C7 C8 C9 C10 -75.5(2) . .
C8 C9 C10 C11 -178.63(17) . .
C9 C10 C11 C12 73.8(2) . .
C10 C11 C12 C13 -179.20(15) . .
C11 C12 C13 C14 -178.28(16) . .
